data_1520722
loop_
_publ_author_name
'Wang, Li-Jun'
'Xiong, Juan'
'Liu, Shu-Ting'
'Pan, Li-Long'
'Yang, Guo-Xun'
'Hu, Jin-Feng'

_publ_section_title
;
 ent-Abietane-Type and Related Seco-/Nor-diterpenoids from the Rare
 Chloranthaceae Plant Chloranthus sessilifolius and Their
 Antineuroinflammatory Activities.
;
_journal_issue 7
_journal_name_full 'Journal of natural products'
_journal_page_first 1635
_journal_page_last 1646
_journal_paper_doi 10.1021/acs.jnatprod.5b00195
_journal_volume 78
_journal_year 2015
_chemical_absolute_configuration ad
_chemical_formula_sum 'C20 H30 O4'
_chemical_formula_weight 334.44
_chemical_name_systematic
; 
 ? 
;
_space_group_crystal_system orthorhombic
_space_group_IT_number 19
_space_group_name_Hall 'P 2ac 2ab'
_space_group_name_H-M_alt 'P 21 21 21'
_symmetry_space_group_name_Hall 'P 2ac 2ab'
_symmetry_space_group_name_H-M 'P 21 21 21'
_atom_sites_solution_hydrogens geom
_audit_creation_method SHELXL-2013
_cell_angle_alpha 90
_cell_angle_beta 90
_cell_angle_gamma 90
_cell_formula_units_Z 4
_cell_length_a 7.03520(10)
_cell_length_b 9.60180(10)
_cell_length_c 26.5701(3)
_cell_measurement_reflns_used 6370
_cell_measurement_temperature 140(2)
_cell_measurement_theta_max 69.24
_cell_measurement_theta_min 4.90
_cell_volume 1794.83(4)
_computing_cell_refinement 'Bruker SAINT'
_computing_data_collection 'Bruker APEX2'
_computing_data_reduction 'Bruker SAINT'
_computing_molecular_graphics 'Bruker SHELXTL'
_computing_publication_material 'Bruker SHELXTL'
_computing_structure_refinement 'SHELXL-2013 (Sheldrick, 2013)'
_computing_structure_solution 'SHELXS-97 (Sheldrick, 2008)'
_diffrn_ambient_temperature 140(2)
_diffrn_measured_fraction_theta_full 0.988
_diffrn_measured_fraction_theta_max 0.972
_diffrn_measurement_device_type 'Bruker APEX-II CCD'
_diffrn_measurement_method '\f and \w scans'
_diffrn_radiation_type CuK\a
_diffrn_radiation_wavelength 1.54178
_diffrn_reflns_av_R_equivalents 0.0394
_diffrn_reflns_av_unetI/netI 0.0417
_diffrn_reflns_laue_measured_fraction_full 0.988
_diffrn_reflns_laue_measured_fraction_max 0.972
_diffrn_reflns_limit_h_max 7
_diffrn_reflns_limit_h_min -8
_diffrn_reflns_limit_k_max 11
_diffrn_reflns_limit_k_min -11
_diffrn_reflns_limit_l_max 32
_diffrn_reflns_limit_l_min -32
_diffrn_reflns_number 8925
_diffrn_reflns_point_group_measured_fraction_full 0.975
_diffrn_reflns_point_group_measured_fraction_max 0.948
_diffrn_reflns_theta_full 67.679
_diffrn_reflns_theta_max 69.828
_diffrn_reflns_theta_min 4.897
_exptl_absorpt_coefficient_mu 0.676
_exptl_absorpt_correction_T_max 0.7533
_exptl_absorpt_correction_T_min 0.4994
_exptl_absorpt_correction_type multi-scan
_exptl_absorpt_process_details sadabs
_exptl_crystal_colour colourless
_exptl_crystal_density_diffrn 1.238
_exptl_crystal_description block
_exptl_crystal_F_000 728
_exptl_crystal_size_max 0.250
_exptl_crystal_size_mid 0.200
_exptl_crystal_size_min 0.150
_refine_diff_density_max 0.219
_refine_diff_density_min -0.284
_refine_diff_density_rms 0.069
_refine_ls_abs_structure_details
; 
 Flack x determined using 1275 quotients [(I+)-(I-)]/[(I+)+(I-)] 
 (Parsons and Flack (2004), Acta Cryst. A60, s61). 
;
_refine_ls_abs_structure_Flack 0.04(7)
_refine_ls_extinction_method none
_refine_ls_goodness_of_fit_ref 1.032
_refine_ls_hydrogen_treatment constr
_refine_ls_matrix_type full
_refine_ls_number_parameters 223
_refine_ls_number_reflns 3237
_refine_ls_number_restraints 0
_refine_ls_restrained_S_all 1.032
_refine_ls_R_factor_all 0.0417
_refine_ls_R_factor_gt 0.0412
_refine_ls_shift/su_max 0.000
_refine_ls_shift/su_mean 0.000
_refine_ls_structure_factor_coef Fsqd
_refine_ls_weighting_details 'w=1/[\s^2^(Fo^2^)+(0.0658P)^2^+0.4095P] where P=(Fo^2^+2Fc^2^)/3'
_refine_ls_weighting_scheme calc
_refine_ls_wR_factor_gt 0.1077
_refine_ls_wR_factor_ref 0.1084
_reflns_Friedel_coverage 0.672
_reflns_friedel_fraction_full 0.957
_reflns_friedel_fraction_max 0.914
_reflns_number_gt 3177
_reflns_number_total 3237
_reflns_threshold_expression 'I > 2\s(I)'
_cod_data_source_file np5b00195_si_003.cif
_cod_data_source_block cu_dm13701_0m
_cod_depositor_comments 'Adding full bibliography for 1520720--1520722.cif.'
_cod_database_code 1520722
_shelx_space_group_comment
; 
The symmetry employed for this shelxl refinement is uniquely defined 
by the following loop, which should always be used as a source of 
symmetry information in preference to the above space-group names. 
They are only intended as comments. 
;
_shelx_estimated_absorpt_t_min 0.849
_shelx_estimated_absorpt_t_max 0.905
_shelxl_version_number 2013-4

loop_
_space_group_symop_operation_xyz
'x, y, z'
'x+1/2, -y+1/2, -z'
'-x, y+1/2, -z+1/2'
'-x+1/2, -y, z+1/2'

loop_
_atom_site_label
_atom_site_type_symbol
_atom_site_fract_x
_atom_site_fract_y
_atom_site_fract_z
_atom_site_U_iso_or_equiv
_atom_site_adp_type
_atom_site_occupancy
_atom_site_site_symmetry_order
_atom_site_calc_flag
_atom_site_refinement_flags_posn
_atom_site_refinement_flags_adp
O1 O 0.7383(3) 0.31737(15) 0.22002(6) 0.0315(4) Uani 1 1 d . .
H1 H 0.7356 0.3965 0.2066 0.047 Uiso 1 1 calc R U
O2 O 0.7357(3) -0.42730(15) 0.15760(6) 0.0337(4) Uani 1 1 d . .
O3 O 0.6318(2) -0.27704(14) 0.10255(6) 0.0265(4) Uani 1 1 d . .
O4 O 0.9651(2) -0.16443(17) 0.07662(6) 0.0309(4) Uani 1 1 d . .
C1 C 0.5707(4) 0.1202(2) 0.10519(8) 0.0254(5) Uani 1 1 d . .
H1A H 0.6840 0.1369 0.0839 0.030 Uiso 1 1 calc R U
H1B H 0.4567 0.1321 0.0838 0.030 Uiso 1 1 calc R U
C2 C 0.5660(4) 0.2283(2) 0.14755(8) 0.0272(5) Uani 1 1 d . .
H2A H 0.5648 0.3230 0.1329 0.033 Uiso 1 1 calc R U
H2B H 0.4481 0.2164 0.1675 0.033 Uiso 1 1 calc R U
C3 C 0.7369(3) 0.2129(2) 0.18180(8) 0.0220(4) Uani 1 1 d . .
H3 H 0.8541 0.2246 0.1609 0.026 Uiso 1 1 calc R U
C4 C 0.7459(3) 0.0693(2) 0.20725(7) 0.0206(4) Uani 1 1 d . .
C5 C 0.7390(3) -0.04158(19) 0.16410(7) 0.0197(4) Uani 1 1 d . .
H5 H 0.8584 -0.0267 0.1444 0.024 Uiso 1 1 calc R U
C6 C 0.7529(4) -0.1909(2) 0.18387(9) 0.0341(6) Uani 1 1 d . .
H6A H 0.8830 -0.2050 0.1971 0.041 Uiso 1 1 calc R U
H6B H 0.6641 -0.2003 0.2126 0.041 Uiso 1 1 calc R U
C7 C 0.7116(3) -0.3059(2) 0.14730(8) 0.0248(5) Uani 1 1 d . .
C8 C 0.8234(3) -0.1125(2) 0.05812(8) 0.0239(5) Uani 1 1 d . .
C9 C 0.6253(3) -0.13600(19) 0.08191(8) 0.0218(4) Uani 1 1 d . .
C10 C 0.5765(3) -0.03000(19) 0.12505(7) 0.0190(4) Uani 1 1 d . .
C11 C 0.4828(4) -0.1512(2) 0.03878(8) 0.0268(5) Uani 1 1 d . .
H11A H 0.3533 -0.1546 0.0533 0.032 Uiso 1 1 calc R U
H11B H 0.5060 -0.2416 0.0219 0.032 Uiso 1 1 calc R U
C12 C 0.4875(3) -0.0360(2) -0.00127(8) 0.0282(5) Uani 1 1 d . .
H12A H 0.4203 -0.0692 -0.0317 0.034 Uiso 1 1 calc R U
H12B H 0.4182 0.0463 0.0116 0.034 Uiso 1 1 calc R U
C13 C 0.6860(3) 0.0072(2) -0.01566(8) 0.0260(5) Uani 1 1 d . .
C14 C 0.8353(3) -0.0290(2) 0.01242(8) 0.0250(5) Uani 1 1 d . .
H14 H 0.9574 0.0017 0.0019 0.030 Uiso 1 1 calc R U
C15 C 0.7134(4) 0.0912(2) -0.06330(9) 0.0317(5) Uani 1 1 d . .
H15 H 0.8475 0.1258 -0.0632 0.038 Uiso 1 1 calc R U
C16 C 0.5850(5) 0.2180(3) -0.06407(12) 0.0521(8) Uani 1 1 d . .
H16A H 0.4523 0.1881 -0.0669 0.078 Uiso 1 1 calc R U
H16B H 0.6179 0.2769 -0.0929 0.078 Uiso 1 1 calc R U
H16C H 0.6019 0.2710 -0.0329 0.078 Uiso 1 1 calc R U
C17 C 0.6895(5) 0.0000(3) -0.10996(9) 0.0465(7) Uani 1 1 d . .
H17A H 0.7788 -0.0782 -0.1084 0.070 Uiso 1 1 calc R U
H17B H 0.7152 0.0554 -0.1402 0.070 Uiso 1 1 calc R U
H17C H 0.5592 -0.0358 -0.1113 0.070 Uiso 1 1 calc R U
C19 C 0.9396(4) 0.0562(3) 0.23348(9) 0.0338(5) Uani 1 1 d . .
H19A H 0.9557 0.1332 0.2573 0.051 Uiso 1 1 calc R U
H19B H 1.0411 0.0595 0.2082 0.051 Uiso 1 1 calc R U
H19C H 0.9457 -0.0326 0.2516 0.051 Uiso 1 1 calc R U
C18 C 0.5927(4) 0.0564(2) 0.24789(8) 0.0301(5) Uani 1 1 d . .
H18A H 0.5877 -0.0399 0.2600 0.045 Uiso 1 1 calc R U
H18B H 0.4690 0.0822 0.2337 0.045 Uiso 1 1 calc R U
H18C H 0.6232 0.1187 0.2760 0.045 Uiso 1 1 calc R U
C20 C 0.3804(3) -0.0695(2) 0.14673(9) 0.0300(5) Uani 1 1 d . .
H20A H 0.3482 -0.0061 0.1744 0.045 Uiso 1 1 calc R U
H20B H 0.3844 -0.1654 0.1594 0.045 Uiso 1 1 calc R U
H20C H 0.2840 -0.0622 0.1203 0.045 Uiso 1 1 calc R U

loop_
_atom_site_aniso_label
_atom_site_aniso_U_11
_atom_site_aniso_U_22
_atom_site_aniso_U_33
_atom_site_aniso_U_23
_atom_site_aniso_U_13
_atom_site_aniso_U_12
O1 0.0527(11) 0.0129(6) 0.0288(8) -0.0065(6) -0.0058(8) 0.0000(7)
O2 0.0492(11) 0.0120(7) 0.0399(9) 0.0030(6) 0.0006(8) 0.0035(7)
O3 0.0407(9) 0.0094(6) 0.0293(7) -0.0001(5) -0.0024(7) -0.0031(6)
O4 0.0309(9) 0.0314(8) 0.0305(8) -0.0048(7) 0.0001(7) 0.0096(7)
C1 0.0372(12) 0.0149(9) 0.0241(10) -0.0008(8) -0.0074(9) 0.0041(9)
C2 0.0412(13) 0.0132(9) 0.0273(10) -0.0020(8) -0.0055(10) 0.0069(9)
C3 0.0299(12) 0.0128(9) 0.0234(10) -0.0030(7) 0.0004(9) -0.0021(8)
C4 0.0270(11) 0.0131(9) 0.0217(9) -0.0008(7) -0.0007(9) 0.0005(8)
C5 0.0242(10) 0.0122(9) 0.0227(9) -0.0013(7) -0.0023(8) 0.0023(8)
C6 0.0559(16) 0.0142(10) 0.0322(11) 0.0007(8) -0.0134(11) 0.0046(11)
C7 0.0301(11) 0.0132(9) 0.0310(11) 0.0018(8) 0.0022(9) 0.0014(8)
C8 0.0345(12) 0.0128(9) 0.0243(10) -0.0073(7) 0.0013(9) 0.0013(8)
C9 0.0290(11) 0.0102(9) 0.0261(10) -0.0001(8) -0.0039(9) -0.0002(8)
C10 0.0213(10) 0.0129(9) 0.0226(9) -0.0011(7) -0.0009(8) 0.0002(8)
C11 0.0311(12) 0.0226(10) 0.0267(10) -0.0054(8) -0.0041(9) -0.0049(9)
C12 0.0343(12) 0.0252(11) 0.0251(10) -0.0038(9) -0.0065(9) 0.0020(9)
C13 0.0353(12) 0.0159(9) 0.0268(10) -0.0055(8) 0.0022(9) 0.0004(9)
C14 0.0292(11) 0.0175(9) 0.0284(10) -0.0050(8) 0.0038(9) -0.0007(8)
C15 0.0373(13) 0.0264(11) 0.0313(11) 0.0041(9) -0.0035(10) -0.0042(10)
C16 0.0596(19) 0.0391(14) 0.0576(17) 0.0226(13) 0.0049(15) 0.0113(14)
C17 0.0619(18) 0.0502(15) 0.0275(12) -0.0005(11) 0.0026(12) -0.0179(15)
C19 0.0385(13) 0.0274(11) 0.0354(11) -0.0086(9) -0.0131(10) 0.0049(10)
C18 0.0415(13) 0.0244(10) 0.0242(10) -0.0024(8) 0.0057(10) -0.0013(10)
C20 0.0237(11) 0.0300(11) 0.0363(11) -0.0077(10) 0.0019(9) -0.0033(9)

loop_
_atom_type_symbol
_atom_type_description
_atom_type_scat_dispersion_real
_atom_type_scat_dispersion_imag
_atom_type_scat_source
C C 0.0181 0.0091 'International Tables Vol C Tables 4.2.6.8 and 6.1.1.4'
H H 0.0000 0.0000 'International Tables Vol C Tables 4.2.6.8 and 6.1.1.4'
O O 0.0492 0.0322 'International Tables Vol C Tables 4.2.6.8 and 6.1.1.4'

loop_
_geom_angle_atom_site_label_1
_geom_angle_atom_site_label_2
_geom_angle_atom_site_label_3
_geom_angle
C3 O1 H1 109.5
C7 O3 C9 122.40(16)
C2 C1 C10 112.59(17)
C2 C1 H1A 109.1
C10 C1 H1A 109.1
C2 C1 H1B 109.1
C10 C1 H1B 109.1
H1A C1 H1B 107.8
C3 C2 C1 110.99(18)
C3 C2 H2A 109.4
C1 C2 H2A 109.4
C3 C2 H2B 109.4
C1 C2 H2B 109.4
H2A C2 H2B 108.0
O1 C3 C2 111.39(17)
O1 C3 C4 108.47(16)
C2 C3 C4 112.60(17)
O1 C3 H3 108.1
C2 C3 H3 108.1
C4 C3 H3 108.1
C18 C4 C19 107.36(18)
C18 C4 C3 110.72(17)
C19 C4 C3 108.07(18)
C18 C4 C5 116.08(17)
C19 C4 C5 107.70(16)
C3 C4 C5 106.66(15)
C6 C5 C10 110.16(17)
C6 C5 C4 112.59(16)
C10 C5 C4 117.71(16)
C6 C5 H5 105.1
C10 C5 H5 105.1
C4 C5 H5 105.1
C7 C6 C5 117.08(18)
C7 C6 H6A 108.0
C5 C6 H6A 108.0
C7 C6 H6B 108.0
C5 C6 H6B 108.0
H6A C6 H6B 107.3
O2 C7 O3 117.2(2)
O2 C7 C6 122.4(2)
O3 C7 C6 120.18(17)
O4 C8 C14 121.0(2)
O4 C8 C9 120.83(19)
C14 C8 C9 118.19(19)
O3 C9 C11 102.29(15)
O3 C9 C8 105.10(16)
C11 C9 C8 107.36(17)
O3 C9 C10 109.46(15)
C11 C9 C10 117.70(17)
C8 C9 C10 113.64(16)
C1 C10 C20 109.62(18)
C1 C10 C5 108.49(16)
C20 C10 C5 113.11(16)
C1 C10 C9 111.30(16)
C20 C10 C9 107.99(16)
C5 C10 C9 106.32(15)
C9 C11 C12 115.86(17)
C9 C11 H11A 108.3
C12 C11 H11A 108.3
C9 C11 H11B 108.3
C12 C11 H11B 108.3
H11A C11 H11B 107.4
C13 C12 C11 113.26(19)
C13 C12 H12A 108.9
C11 C12 H12A 108.9
C13 C12 H12B 108.9
C11 C12 H12B 108.9
H12A C12 H12B 107.7
C14 C13 C12 121.05(19)
C14 C13 C15 120.4(2)
C12 C13 C15 118.5(2)
C13 C14 C8 124.3(2)
C13 C14 H14 117.8
C8 C14 H14 117.8
C13 C15 C16 111.3(2)
C13 C15 C17 111.06(19)
C16 C15 C17 112.6(2)
C13 C15 H15 107.2
C16 C15 H15 107.2
C17 C15 H15 107.2
C15 C16 H16A 109.5
C15 C16 H16B 109.5
H16A C16 H16B 109.5
C15 C16 H16C 109.5
H16A C16 H16C 109.5
H16B C16 H16C 109.5
C15 C17 H17A 109.5
C15 C17 H17B 109.5
H17A C17 H17B 109.5
C15 C17 H17C 109.5
H17A C17 H17C 109.5
H17B C17 H17C 109.5
C4 C19 H19A 109.5
C4 C19 H19B 109.5
H19A C19 H19B 109.5
C4 C19 H19C 109.5
H19A C19 H19C 109.5
H19B C19 H19C 109.5
C4 C18 H18A 109.5
C4 C18 H18B 109.5
H18A C18 H18B 109.5
C4 C18 H18C 109.5
H18A C18 H18C 109.5
H18B C18 H18C 109.5
C10 C20 H20A 109.5
C10 C20 H20B 109.5
H20A C20 H20B 109.5
C10 C20 H20C 109.5
H20A C20 H20C 109.5
H20B C20 H20C 109.5

loop_
_geom_bond_atom_site_label_1
_geom_bond_atom_site_label_2
_geom_bond_distance
O1 C3 1.427(2)
O1 H1 0.8400
O2 C7 1.209(3)
O3 C7 1.344(3)
O3 C9 1.462(2)
O4 C8 1.218(3)
C1 C2 1.531(3)
C1 C10 1.537(3)
C1 H1A 0.9900
C1 H1B 0.9900
C2 C3 1.515(3)
C2 H2A 0.9900
C2 H2B 0.9900
C3 C4 1.537(3)
C3 H3 1.0000
C4 C18 1.531(3)
C4 C19 1.536(3)
C4 C5 1.566(3)
C5 C6 1.530(3)
C5 C10 1.548(3)
C5 H5 1.0000
C6 C7 1.499(3)
C6 H6A 0.9900
C6 H6B 0.9900
C8 C14 1.458(3)
C8 C9 1.546(3)
C9 C11 1.530(3)
C9 C10 1.571(3)
C10 C20 1.542(3)
C11 C12 1.535(3)
C11 H11A 0.9900
C11 H11B 0.9900
C12 C13 1.506(3)
C12 H12A 0.9900
C12 H12B 0.9900
C13 C14 1.334(3)
C13 C15 1.513(3)
C14 H14 0.9500
C15 C16 1.516(4)
C15 C17 1.527(3)
C15 H15 1.0000
C16 H16A 0.9800
C16 H16B 0.9800
C16 H16C 0.9800
C17 H17A 0.9800
C17 H17B 0.9800
C17 H17C 0.9800
C19 H19A 0.9800
C19 H19B 0.9800
C19 H19C 0.9800
C18 H18A 0.9800
C18 H18B 0.9800
C18 H18C 0.9800
C20 H20A 0.9800
C20 H20B 0.9800
C20 H20C 0.9800

loop_
_geom_hbond_atom_site_label_D
_geom_hbond_atom_site_label_H
_geom_hbond_atom_site_label_A
_geom_hbond_distance_DH
_geom_hbond_distance_HA
_geom_hbond_distance_DA
_geom_hbond_angle_DHA
_geom_hbond_site_symmetry_A
O1 H1 O2 0.84 2.13 2.960(2) 167.5 1_565

loop_
_geom_torsion_atom_site_label_1
_geom_torsion_atom_site_label_2
_geom_torsion_atom_site_label_3
_geom_torsion_atom_site_label_4
_geom_torsion
C10 C1 C2 C3 58.1(3)
C1 C2 C3 O1 177.28(17)
C1 C2 C3 C4 -60.6(2)
O1 C3 C4 C18 51.5(2)
C2 C3 C4 C18 -72.2(2)
O1 C3 C4 C19 -65.8(2)
C2 C3 C4 C19 170.45(18)
O1 C3 C4 C5 178.65(17)
C2 C3 C4 C5 54.9(2)
C18 C4 C5 C6 -57.8(3)
C19 C4 C5 C6 62.5(2)
C3 C4 C5 C6 178.29(19)
C18 C4 C5 C10 72.0(2)
C19 C4 C5 C10 -167.71(18)
C3 C4 C5 C10 -51.9(2)
C10 C5 C6 C7 35.3(3)
C4 C5 C6 C7 168.9(2)
C9 O3 C7 O2 -169.0(2)
C9 O3 C7 C6 15.7(3)
C5 C6 C7 O2 172.9(2)
C5 C6 C7 O3 -12.1(4)
C7 O3 C9 C11 -166.74(19)
C7 O3 C9 C8 81.2(2)
C7 O3 C9 C10 -41.2(3)
O4 C8 C9 O3 -33.7(2)
C14 C8 C9 O3 145.05(16)
O4 C8 C9 C11 -142.12(19)
C14 C8 C9 C11 36.7(2)
O4 C8 C9 C10 85.9(2)
C14 C8 C9 C10 -95.3(2)
C2 C1 C10 C20 72.9(2)
C2 C1 C10 C5 -51.1(2)
C2 C1 C10 C9 -167.74(19)
C6 C5 C10 C1 -178.54(18)
C4 C5 C10 C1 50.5(2)
C6 C5 C10 C20 59.6(2)
C4 C5 C10 C20 -71.3(2)
C6 C5 C10 C9 -58.7(2)
C4 C5 C10 C9 170.34(16)
O3 C9 C10 C1 179.26(17)
C11 C9 C10 C1 -64.6(2)
C8 C9 C10 C1 62.1(2)
O3 C9 C10 C20 -60.4(2)
C11 C9 C10 C20 55.8(2)
C8 C9 C10 C20 -177.52(17)
O3 C9 C10 C5 61.3(2)
C11 C9 C10 C5 177.45(17)
C8 C9 C10 C5 -55.8(2)
O3 C9 C11 C12 -161.53(18)
C8 C9 C11 C12 -51.2(2)
C10 C9 C11 C12 78.5(2)
C9 C11 C12 C13 41.8(3)
C11 C12 C13 C14 -14.5(3)
C11 C12 C13 C15 164.53(18)
C12 C13 C14 C8 0.7(3)
C15 C13 C14 C8 -178.39(18)
O4 C8 C14 C13 165.7(2)
C9 C8 C14 C13 -13.1(3)
C14 C13 C15 C16 -128.7(3)
C12 C13 C15 C16 52.3(3)
C14 C13 C15 C17 105.1(3)
C12 C13 C15 C17 -74.0(3)
